data_2238473
loop_
_publ_author_name
'Kandri Rodi, Youssef'
'Haoudi, Amal'
'Capet, Fr\'ed\'eric'
'Rolando, Christian'
'El Ammari, Lahcen'

_publ_contact_author
;
Amal Haoudi
Laboratoire de Chimie Organique Appliqu\'ee, Universit\'e Sidi Mohamed
Ben Abdallah, Facult\'e des Sciences et Techniques, Route d'Immouzzer,
BP 2202 F\`es, Morocco
;
_publ_section_title
;
 3-Benzyl-1-{[3-(4-chlorophenyl)isoxazol-5-yl]methyl}-1<i>H</i>-benzimidazol-2(3<i>H</i>)-one
;
_journal_coeditor_code BT6928
_journal_issue 9
_journal_name_full 'Acta Crystallographica Section E'
_journal_page_first o1451
_journal_paper_doi 10.1107/S160053681302299X
_journal_volume 69
_journal_year 2013
_chemical_formula_iupac 'C24 H18 Cl N3 O2'
_chemical_formula_moiety 'C24 H18 Cl N3 O2'
_chemical_formula_sum 'C24 H18 Cl N3 O2'
_chemical_formula_weight 415.86
_chemical_melting_point 467
_chemical_name_systematic 3-Benzyl-1-{[3-(4-chlorophenyl)isoxazol-5-yl]methyl}-1<i>H</i>-benzimidazol-2(3<i>H</i>)-one
_space_group_IT_number 2
_symmetry_cell_setting triclinic
_symmetry_space_group_name_Hall '-P 1'
_symmetry_space_group_name_H-M 'P -1'
_atom_sites_solution_hydrogens geom
_atom_sites_solution_primary direct
_atom_sites_solution_secondary difmap
_audit_creation_method SHELXL-97
_cell_angle_alpha 81.1330(10)
_cell_angle_beta 78.7630(10)
_cell_angle_gamma 64.3430(10)
_cell_formula_units_Z 2
_cell_length_a 8.5427(2)
_cell_length_b 9.8290(2)
_cell_length_c 13.2658(3)
_cell_measurement_reflns_used 9881
_cell_measurement_temperature 296(2)
_cell_measurement_theta_max 29.94
_cell_measurement_theta_min 2.69
_cell_volume 981.73(4)
_computing_cell_refinement 'APEX2 and SAINT-Plus (Bruker, 2009)'
_computing_data_collection 'APEX2 (Bruker, 2009)'
_computing_data_reduction 'SAINT-Plus (Bruker, 2009)'
_computing_molecular_graphics 'ORTEP-3 for Windows (Farrugia, 2012)'
_computing_publication_material 'PLATON (Spek, 2009) and publCIF (Westrip, 2010)'
_computing_structure_refinement 'SHELXL97 (Sheldrick, 2008)'
_computing_structure_solution 'SHELXS97 (Sheldrick, 2008)'
_diffrn_ambient_temperature 296(2)
_diffrn_measured_fraction_theta_full 0.996
_diffrn_measured_fraction_theta_max 0.996
_diffrn_measurement_device_type 'Bruker APEXII CCD'
_diffrn_measurement_method '\f and \w scans'
_diffrn_radiation_monochromator graphite
_diffrn_radiation_source 'fine-focus sealed tube'
_diffrn_radiation_type MoK\a
_diffrn_radiation_wavelength 0.71073
_diffrn_reflns_av_R_equivalents 0.0292
_diffrn_reflns_av_sigmaI/netI 0.0131
_diffrn_reflns_limit_h_max 12
_diffrn_reflns_limit_h_min -12
_diffrn_reflns_limit_k_max 14
_diffrn_reflns_limit_k_min -14
_diffrn_reflns_limit_l_max 18
_diffrn_reflns_limit_l_min -18
_diffrn_reflns_number 70806
_diffrn_reflns_theta_full 30.55
_diffrn_reflns_theta_max 30.55
_diffrn_reflns_theta_min 2.31
_exptl_absorpt_coefficient_mu 0.222
_exptl_absorpt_correction_T_max 0.7461
_exptl_absorpt_correction_T_min 0.6880
_exptl_absorpt_correction_type multi-scan
_exptl_absorpt_process_details '(SADABS; Bruker, 2009)'
_exptl_crystal_colour colourless
_exptl_crystal_density_diffrn 1.407
_exptl_crystal_density_method 'not measured'
_exptl_crystal_description prism
_exptl_crystal_F_000 432
_exptl_crystal_size_max 0.60
_exptl_crystal_size_mid 0.39
_exptl_crystal_size_min 0.13
_refine_diff_density_max 0.549
_refine_diff_density_min -0.348
_refine_ls_extinction_method none
_refine_ls_goodness_of_fit_ref 1.031
_refine_ls_hydrogen_treatment constr
_refine_ls_matrix_type full
_refine_ls_number_parameters 271
_refine_ls_number_reflns 5994
_refine_ls_number_restraints 0
_refine_ls_restrained_S_all 1.031
_refine_ls_R_factor_all 0.0600
_refine_ls_R_factor_gt 0.0452
_refine_ls_shift/su_max 0.001
_refine_ls_shift/su_mean 0.000
_refine_ls_structure_factor_coef Fsqd
_refine_ls_weighting_details 'calc w=1/[\s^2^(Fo^2^)+(0.0745P)^2^+0.2335P] where P=(Fo^2^+2Fc^2^)/3'
_refine_ls_weighting_scheme calc
_refine_ls_wR_factor_gt 0.1279
_refine_ls_wR_factor_ref 0.1434
_reflns_number_gt 4622
_reflns_number_total 5994
_reflns_threshold_expression I>2\s(I)
_cod_data_source_file bt6928.cif
_cod_data_source_block I
_cod_database_code 2238473
_cod_database_fobs_code 2238473

loop_
_symmetry_equiv_pos_as_xyz
'x, y, z'
'-x, -y, -z'

loop_
_atom_site_type_symbol
_atom_site_label
_atom_site_fract_x
_atom_site_fract_y
_atom_site_fract_z
_atom_site_U_iso_or_equiv
_atom_site_adp_type
_atom_site_calc_flag
_atom_site_refinement_flags
_atom_site_occupancy
_atom_site_symmetry_multiplicity
C C1 0.96270(18) 0.07935(15) 1.15305(10) 0.0408(3) Uani d . 1 1
C C2 1.0111(2) 0.19835(18) 1.13183(12) 0.0491(3) Uani d . 1 1
H H2 1.0951 0.2011 1.1658 0.059 Uiso calc R 1 1
C C3 0.9335(2) 0.31396(17) 1.05931(11) 0.0466(3) Uani d . 1 1
H H3 0.9659 0.3947 1.0446 0.056 Uiso calc R 1 1
C C4 0.80752(16) 0.31087(14) 1.00813(9) 0.0362(2) Uani d . 1 1
C C5 0.75890(19) 0.19111(17) 1.03279(11) 0.0445(3) Uani d . 1 1
H H5 0.6728 0.1890 1.0004 0.053 Uiso calc R 1 1
C C6 0.8363(2) 0.07437(17) 1.10491(12) 0.0468(3) Uani d . 1 1
H H6 0.8035 -0.0061 1.1206 0.056 Uiso calc R 1 1
C C7 0.73329(17) 0.42911(14) 0.92671(9) 0.0362(2) Uani d . 1 1
C C8 0.62184(18) 0.43492(16) 0.85805(10) 0.0422(3) Uani d . 1 1
H H8 0.5746 0.3661 0.8565 0.051 Uiso calc R 1 1
C C9 0.59949(17) 0.56105(15) 0.79592(10) 0.0400(3) Uani d . 1 1
C C10 0.50513(19) 0.63221(18) 0.70493(11) 0.0480(3) Uani d . 1 1
H H10A 0.4119 0.5997 0.7084 0.058 Uiso calc R 1 1
H H10B 0.4520 0.7414 0.7069 0.058 Uiso calc R 1 1
C C11 0.6890(2) 0.68917(17) 0.54875(11) 0.0461(3) Uani d . 1 1
C C12 0.79140(18) 0.47023(16) 0.47125(10) 0.0436(3) Uani d . 1 1
C C13 0.8769(2) 0.35197(19) 0.40860(12) 0.0562(4) Uani d . 1 1
H H13 0.9492 0.3597 0.3478 0.067 Uiso calc R 1 1
C C14 0.8507(3) 0.2209(2) 0.43976(15) 0.0669(5) Uani d . 1 1
H H14 0.9087 0.1387 0.3996 0.080 Uiso calc R 1 1
C C15 0.7409(3) 0.20923(19) 0.52889(14) 0.0628(4) Uani d . 1 1
H H15 0.7239 0.1208 0.5465 0.075 Uiso calc R 1 1
C C16 0.6556(2) 0.32735(18) 0.59249(12) 0.0522(3) Uani d . 1 1
H H16 0.5825 0.3196 0.6529 0.063 Uiso calc R 1 1
C C17 0.68346(18) 0.45689(16) 0.56272(10) 0.0423(3) Uani d . 1 1
C C18 0.8719(2) 0.68311(19) 0.37749(12) 0.0511(3) Uani d . 1 1
H H18A 0.9817 0.6069 0.3471 0.061 Uiso calc R 1 1
H H18B 0.8978 0.7582 0.4019 0.061 Uiso calc R 1 1
C C19 0.75256(18) 0.75806(16) 0.29623(10) 0.0425(3) Uani d . 1 1
C C20 0.6070(2) 0.89424(17) 0.31390(11) 0.0463(3) Uani d . 1 1
H H20 0.5858 0.9388 0.3750 0.056 Uiso calc R 1 1
C C21 0.4936(2) 0.96400(18) 0.24177(12) 0.0511(3) Uani d . 1 1
H H21 0.3960 1.0546 0.2547 0.061 Uiso calc R 1 1
C C22 0.5253(2) 0.8988(2) 0.15014(12) 0.0541(4) Uani d . 1 1
H H22 0.4493 0.9457 0.1014 0.065 Uiso calc R 1 1
C C23 0.6691(2) 0.7652(2) 0.13163(12) 0.0570(4) Uani d . 1 1
H H23 0.6909 0.7219 0.0699 0.068 Uiso calc R 1 1
C C24 0.7823(2) 0.69410(19) 0.20462(12) 0.0519(3) Uani d . 1 1
H H24 0.8788 0.6029 0.1918 0.062 Uiso calc R 1 1
Cl Cl1 1.06618(6) -0.06917(5) 1.24013(3) 0.05818(13) Uani d . 1 1
N N1 0.7736(2) 0.54512(15) 0.90688(11) 0.0558(3) Uani d . 1 1
N N2 0.62261(16) 0.59181(13) 0.60857(8) 0.0439(3) Uani d . 1 1
N N3 0.79299(16) 0.61217(14) 0.46473(9) 0.0460(3) Uani d . 1 1
O O1 0.68832(17) 0.63109(13) 0.82270(9) 0.0573(3) Uani d . 1 1
O O2 0.66140(18) 0.81529(13) 0.56718(9) 0.0607(3) Uani d . 1 1

loop_
_atom_site_aniso_label
_atom_site_aniso_U_11
_atom_site_aniso_U_22
_atom_site_aniso_U_33
_atom_site_aniso_U_12
_atom_site_aniso_U_13
_atom_site_aniso_U_23
C1 0.0437(6) 0.0438(6) 0.0331(6) -0.0174(5) -0.0066(5) 0.0017(5)
C2 0.0552(8) 0.0538(8) 0.0485(8) -0.0288(7) -0.0227(6) 0.0051(6)
C3 0.0585(8) 0.0477(7) 0.0469(7) -0.0324(6) -0.0205(6) 0.0059(6)
C4 0.0397(6) 0.0411(6) 0.0304(5) -0.0194(5) -0.0054(4) -0.0021(4)
C5 0.0482(7) 0.0530(7) 0.0425(7) -0.0304(6) -0.0137(5) 0.0045(6)
C6 0.0534(8) 0.0501(7) 0.0465(7) -0.0320(6) -0.0106(6) 0.0061(6)
C7 0.0397(6) 0.0404(6) 0.0302(5) -0.0181(5) -0.0046(4) -0.0033(4)
C8 0.0461(7) 0.0499(7) 0.0370(6) -0.0251(6) -0.0112(5) 0.0008(5)
C9 0.0389(6) 0.0455(7) 0.0324(6) -0.0146(5) -0.0045(5) -0.0037(5)
C10 0.0426(7) 0.0542(8) 0.0364(6) -0.0096(6) -0.0093(5) -0.0002(6)
C11 0.0496(7) 0.0452(7) 0.0376(6) -0.0130(6) -0.0134(5) 0.0017(5)
C12 0.0442(7) 0.0445(7) 0.0364(6) -0.0102(5) -0.0162(5) 0.0010(5)
C13 0.0591(9) 0.0556(9) 0.0421(7) -0.0096(7) -0.0122(6) -0.0073(6)
C14 0.0808(12) 0.0497(9) 0.0620(10) -0.0106(8) -0.0250(9) -0.0130(8)
C15 0.0821(12) 0.0489(8) 0.0619(10) -0.0252(8) -0.0306(9) 0.0021(7)
C16 0.0599(9) 0.0520(8) 0.0465(8) -0.0227(7) -0.0213(7) 0.0069(6)
C17 0.0436(6) 0.0438(7) 0.0355(6) -0.0116(5) -0.0174(5) 0.0027(5)
C18 0.0454(7) 0.0613(9) 0.0436(7) -0.0219(7) -0.0084(6) 0.0060(6)
C19 0.0439(7) 0.0489(7) 0.0364(6) -0.0232(6) -0.0040(5) 0.0018(5)
C20 0.0536(8) 0.0479(7) 0.0382(6) -0.0217(6) -0.0083(6) -0.0015(5)
C21 0.0522(8) 0.0506(8) 0.0506(8) -0.0212(6) -0.0133(6) 0.0026(6)
C22 0.0599(9) 0.0698(10) 0.0467(8) -0.0390(8) -0.0180(7) 0.0053(7)
C23 0.0686(10) 0.0752(11) 0.0416(7) -0.0425(9) -0.0045(7) -0.0115(7)
C24 0.0528(8) 0.0564(8) 0.0448(7) -0.0226(7) 0.0005(6) -0.0091(6)
Cl1 0.0641(2) 0.0540(2) 0.0521(2) -0.02165(18) -0.01949(17) 0.01336(16)
N1 0.0801(9) 0.0523(7) 0.0520(7) -0.0390(7) -0.0331(7) 0.0130(6)
N2 0.0495(6) 0.0440(6) 0.0317(5) -0.0131(5) -0.0093(4) 0.0009(4)
N3 0.0494(6) 0.0461(6) 0.0368(6) -0.0158(5) -0.0077(5) 0.0022(5)
O1 0.0810(8) 0.0494(6) 0.0542(6) -0.0357(6) -0.0315(6) 0.0140(5)
O2 0.0779(8) 0.0466(6) 0.0534(6) -0.0220(6) -0.0090(6) -0.0044(5)

loop_
_atom_type_symbol
_atom_type_description
_atom_type_scat_dispersion_real
_atom_type_scat_dispersion_imag
_atom_type_scat_source
C C 0.0033 0.0016 'International Tables Vol C Tables 4.2.6.8 and 6.1.1.4'
H H 0.0000 0.0000 'International Tables Vol C Tables 4.2.6.8 and 6.1.1.4'
N N 0.0061 0.0033 'International Tables Vol C Tables 4.2.6.8 and 6.1.1.4'
O O 0.0106 0.0060 'International Tables Vol C Tables 4.2.6.8 and 6.1.1.4'
Cl Cl 0.1484 0.1585 'International Tables Vol C Tables 4.2.6.8 and 6.1.1.4'

loop_
_geom_angle_atom_site_label_1
_geom_angle_atom_site_label_2
_geom_angle_atom_site_label_3
_geom_angle
C2 C1 C6 121.31(13)
C2 C1 Cl1 119.23(11)
C6 C1 Cl1 119.44(11)
C1 C2 C3 119.24(13)
C1 C2 H2 120.4
C3 C2 H2 120.4
C2 C3 C4 120.78(13)
C2 C3 H3 119.6
C4 C3 H3 119.6
C5 C4 C3 118.59(12)
C5 C4 C7 120.80(11)
C3 C4 C7 120.56(12)
C4 C5 C6 121.11(12)
C4 C5 H5 119.4
C6 C5 H5 119.4
C1 C6 C5 118.94(13)
C1 C6 H6 120.5
C5 C6 H6 120.5
N1 C7 C8 110.87(12)
N1 C7 C4 120.56(11)
C8 C7 C4 128.52(12)
C9 C8 C7 105.03(12)
C9 C8 H8 127.5
C7 C8 H8 127.5
C8 C9 O1 109.84(12)
C8 C9 C10 133.67(14)
O1 C9 C10 116.44(13)
N2 C10 C9 111.65(11)
N2 C10 H10A 109.3
C9 C10 H10A 109.3
N2 C10 H10B 109.3
C9 C10 H10B 109.3
H10A C10 H10B 108.0
O2 C11 N3 127.39(15)
O2 C11 N2 127.01(14)
N3 C11 N2 105.60(13)
C13 C12 N3 132.02(15)
C13 C12 C17 120.70(15)
N3 C12 C17 107.24(12)
C12 C13 C14 117.41(16)
C12 C13 H13 121.3
C14 C13 H13 121.3
C15 C14 C13 121.78(16)
C15 C14 H14 119.1
C13 C14 H14 119.1
C14 C15 C16 121.02(17)
C14 C15 H15 119.5
C16 C15 H15 119.5
C17 C16 C15 117.41(16)
C17 C16 H16 121.3
C15 C16 H16 121.3
C16 C17 N2 131.99(14)
C16 C17 C12 121.66(14)
N2 C17 C12 106.35(13)
N3 C18 C19 111.88(12)
N3 C18 H18A 109.2
C19 C18 H18A 109.2
N3 C18 H18B 109.2
C19 C18 H18B 109.2
H18A C18 H18B 107.9
C24 C19 C20 118.70(13)
C24 C19 C18 121.82(14)
C20 C19 C18 119.47(13)
C21 C20 C19 120.76(14)
C21 C20 H20 119.6
C19 C20 H20 119.6
C20 C21 C22 119.91(15)
C20 C21 H21 120.0
C22 C21 H21 120.0
C23 C22 C21 119.81(15)
C23 C22 H22 120.1
C21 C22 H22 120.1
C22 C23 C24 120.32(14)
C22 C23 H23 119.8
C24 C23 H23 119.8
C19 C24 C23 120.49(15)
C19 C24 H24 119.8
C23 C24 H24 119.8
C7 N1 O1 105.96(11)
C17 N2 C11 110.57(12)
C17 N2 C10 126.87(13)
C11 N2 C10 122.56(13)
C11 N3 C12 110.25(12)
C11 N3 C18 122.37(13)
C12 N3 C18 126.95(13)
C9 O1 N1 108.30(11)

loop_
_geom_bond_atom_site_label_1
_geom_bond_atom_site_label_2
_geom_bond_distance
C1 C2 1.375(2)
C1 C6 1.378(2)
C1 Cl1 1.7342(13)
C2 C3 1.384(2)
C2 H2 0.9300
C3 C4 1.3928(18)
C3 H3 0.9300
C4 C5 1.3845(18)
C4 C7 1.4701(17)
C5 C6 1.386(2)
C5 H5 0.9300
C6 H6 0.9300
C7 N1 1.3037(18)
C7 C8 1.4192(17)
C8 C9 1.3394(19)
C8 H8 0.9300
C9 O1 1.3449(18)
C9 C10 1.4922(18)
C10 N2 1.4527(18)
C10 H10A 0.9700
C10 H10B 0.9700
C11 O2 1.2124(19)
C11 N3 1.3772(19)
C11 N2 1.388(2)
C12 C13 1.379(2)
C12 N3 1.3902(19)
C12 C17 1.400(2)
C13 C14 1.389(3)
C13 H13 0.9300
C14 C15 1.382(3)
C14 H14 0.9300
C15 C16 1.386(2)
C15 H15 0.9300
C16 C17 1.380(2)
C16 H16 0.9300
C17 N2 1.3882(18)
C18 N3 1.4610(19)
C18 C19 1.509(2)
C18 H18A 0.9700
C18 H18B 0.9700
C19 C24 1.383(2)
C19 C20 1.391(2)
C20 C21 1.381(2)
C20 H20 0.9300
C21 C22 1.386(2)
C21 H21 0.9300
C22 C23 1.371(3)
C22 H22 0.9300
C23 C24 1.390(2)
C23 H23 0.9300
C24 H24 0.9300
N1 O1 1.4088(16)

loop_
_geom_hbond_atom_site_label_D
_geom_hbond_atom_site_label_H
_geom_hbond_atom_site_label_A
_geom_hbond_site_symmetry_A
_geom_hbond_distance_DH
_geom_hbond_distance_HA
_geom_hbond_distance_DA
_geom_hbond_angle_DHA
C20 H20 O2 2_676 0.93 2.53 3.1949(19) 128.5

loop_
_geom_torsion_atom_site_label_1
_geom_torsion_atom_site_label_2
_geom_torsion_atom_site_label_3
_geom_torsion_atom_site_label_4
_geom_torsion
C6 C1 C2 C3 -1.2(2)
Cl1 C1 C2 C3 177.46(12)
C1 C2 C3 C4 0.1(2)
C2 C3 C4 C5 1.3(2)
C2 C3 C4 C7 -176.27(13)
C3 C4 C5 C6 -1.6(2)
C7 C4 C5 C6 175.95(13)
C2 C1 C6 C5 0.9(2)
Cl1 C1 C6 C5 -177.76(11)
C4 C5 C6 C1 0.5(2)
C5 C4 C7 N1 176.96(14)
C3 C4 C7 N1 -5.6(2)
C5 C4 C7 C8 -6.1(2)
C3 C4 C7 C8 171.39(14)
N1 C7 C8 C9 0.37(17)
C4 C7 C8 C9 -176.82(12)
C7 C8 C9 O1 -0.32(15)
C7 C8 C9 C10 177.14(14)
C8 C9 C10 N2 -96.06(19)
O1 C9 C10 N2 81.27(16)
N3 C12 C13 C14 177.73(15)
C17 C12 C13 C14 0.3(2)
C12 C13 C14 C15 1.2(3)
C13 C14 C15 C16 -1.7(3)
C14 C15 C16 C17 0.6(2)
C15 C16 C17 N2 -178.55(14)
C15 C16 C17 C12 0.9(2)
C13 C12 C17 C16 -1.4(2)
N3 C12 C17 C16 -179.37(12)
C13 C12 C17 N2 178.19(13)
N3 C12 C17 N2 0.18(14)
N3 C18 C19 C24 -104.54(17)
N3 C18 C19 C20 74.59(18)
C24 C19 C20 C21 0.4(2)
C18 C19 C20 C21 -178.77(14)
C19 C20 C21 C22 -0.6(2)
C20 C21 C22 C23 0.1(2)
C21 C22 C23 C24 0.5(3)
C20 C19 C24 C23 0.3(2)
C18 C19 C24 C23 179.41(15)
C22 C23 C24 C19 -0.7(3)
C8 C7 N1 O1 -0.27(17)
C4 C7 N1 O1 177.18(12)
C16 C17 N2 C11 179.49(14)
C12 C17 N2 C11 0.00(15)
C16 C17 N2 C10 -0.9(2)
C12 C17 N2 C10 179.61(12)
O2 C11 N2 C17 -179.88(14)
N3 C11 N2 C17 -0.18(15)
O2 C11 N2 C10 0.5(2)
N3 C11 N2 C10 -179.80(12)
C9 C10 N2 C17 78.91(18)
C9 C10 N2 C11 -101.52(15)
O2 C11 N3 C12 179.99(15)
N2 C11 N3 C12 0.29(15)
O2 C11 N3 C18 -7.1(2)
N2 C11 N3 C18 173.20(12)
C13 C12 N3 C11 -178.00(15)
C17 C12 N3 C11 -0.30(15)
C13 C12 N3 C18 9.5(2)
C17 C12 N3 C18 -172.80(13)
C19 C18 N3 C11 -89.12(17)
C19 C18 N3 C12 82.55(18)
C8 C9 O1 N1 0.17(16)
C10 C9 O1 N1 -177.78(12)
C7 N1 O1 C9 0.07(17)
